data_1503556
loop_
_publ_author_name
'Ressault, Blandine'
'Jaunet, Alexis'
'Geoffroy, Philippe'
'Goudedranche, S\'ebastien'
'Miesch, Michel'

_publ_section_title
;
 Access to polyfunctionalized diquinanes, hydrindanes, and decalines via
 TiCl4 promoted Michael-aldol and Baylis-Hillman reactions.
;
_journal_issue 1
_journal_name_full 'Organic letters'
_journal_page_first 366
_journal_page_last 369
_journal_paper_doi 10.1021/ol203118t
_journal_volume 14
_journal_year 2012
_chemical_formula_moiety 'C13 H19 Cl O3'
_chemical_formula_sum 'C13 H19 Cl O3'
_chemical_formula_weight 258.73
_chemical_name_systematic
;
 ?
;
_space_group_IT_number 2
_symmetry_cell_setting triclinic
_symmetry_space_group_name_Hall '-P 1'
_symmetry_space_group_name_H-M 'P -1'
_atom_sites_solution_hydrogens geom
_atom_sites_solution_primary direct
_atom_sites_solution_secondary difmap
_audit_creation_method SHELXL-97
_cell_angle_alpha 103.803(3)
_cell_angle_beta 95.754(3)
_cell_angle_gamma 117.584(2)
_cell_formula_units_Z 2
_cell_length_a 8.1090(4)
_cell_length_b 8.3193(4)
_cell_length_c 11.0227(3)
_cell_measurement_reflns_used 3321
_cell_measurement_temperature 173(2)
_cell_measurement_theta_max 27.485
_cell_measurement_theta_min 0.998
_cell_volume 620.57(5)
_computing_cell_refinement 'Denzo (Nonius B.V., 1998)'
_computing_data_collection 'Collect (Nonius B.V., 1998)'
_computing_data_reduction 'Denzo (Nonius B.V., 1998)'
_computing_molecular_graphics 'PLATON 98 (Spek, 1998)'
_computing_publication_material 'SHELXL-97 (Sheldrick, 1997)'
_computing_structure_refinement 'SHELXL-97 (Sheldrick, 1997)'
_computing_structure_solution 'SHELXS-97 (Sheldrick, 1997)'
_diffrn_ambient_temperature 173(2)
_diffrn_measured_fraction_theta_full 0.991
_diffrn_measured_fraction_theta_max 0.991
_diffrn_measurement_device_type KappaCCD
_diffrn_measurement_method 'phi and omega scans'
_diffrn_radiation_monochromator graphite
_diffrn_radiation_source 'fine-focus sealed tube'
_diffrn_radiation_type MoK\a
_diffrn_radiation_wavelength 0.71073
_diffrn_reflns_av_R_equivalents 0.0519
_diffrn_reflns_av_sigmaI/netI 0.0426
_diffrn_reflns_limit_h_max 10
_diffrn_reflns_limit_h_min -10
_diffrn_reflns_limit_k_max 10
_diffrn_reflns_limit_k_min -9
_diffrn_reflns_limit_l_max 14
_diffrn_reflns_limit_l_min -14
_diffrn_reflns_number 5486
_diffrn_reflns_theta_full 27.48
_diffrn_reflns_theta_max 27.48
_diffrn_reflns_theta_min 1.96
_exptl_absorpt_coefficient_mu 0.302
_exptl_absorpt_correction_type none
_exptl_crystal_colour colorless
_exptl_crystal_density_diffrn 1.385
_exptl_crystal_density_method 'not measured'
_exptl_crystal_description block
_exptl_crystal_F_000 276
_exptl_crystal_size_max 0.40
_exptl_crystal_size_mid 0.30
_exptl_crystal_size_min 0.25
_refine_diff_density_max 0.342
_refine_diff_density_min -0.414
_refine_diff_density_rms 0.100
_refine_ls_extinction_method none
_refine_ls_goodness_of_fit_ref 1.181
_refine_ls_hydrogen_treatment mixed
_refine_ls_matrix_type full
_refine_ls_number_parameters 160
_refine_ls_number_reflns 2814
_refine_ls_number_restraints 0
_refine_ls_restrained_S_all 1.181
_refine_ls_R_factor_all 0.0416
_refine_ls_R_factor_gt 0.0386
_refine_ls_shift/su_max 0.000
_refine_ls_shift/su_mean 0.000
_refine_ls_structure_factor_coef Fsqd
_refine_ls_weighting_details 'calc w=1/[\s^2^(Fo^2^)+(0.0632P)^2^+0.1700P] where P=(Fo^2^+2Fc^2^)/3'
_refine_ls_weighting_scheme calc
_refine_ls_wR_factor_gt 0.1183
_refine_ls_wR_factor_ref 0.1210
_reflns_number_gt 2625
_reflns_number_total 2814
_reflns_threshold_expression I>2sigma(I)
_cod_data_source_file ol203118t_si_012.cif
_cod_data_source_block mmaj100722_02
_cod_depositor_comments
;
The following automatic conversions were performed:

'_symmetry_cell_setting' value 'Triclinic' changed to 'triclinic'
according to /home/saulius/struct/CIF-dictionaries/cif_core.dic
dictionary named 'cif_core.dic' version 2.4.1 from 2010-06-29.

Automatic conversion script
Id: cif_fix_values 1715 2011-07-08 13:25:40Z adriana 
;
_cod_database_code 1503556

loop_
_symmetry_equiv_pos_as_xyz
'x, y, z'
'-x, -y, -z'

loop_
_atom_site_label
_atom_site_type_symbol
_atom_site_fract_x
_atom_site_fract_y
_atom_site_fract_z
_atom_site_U_iso_or_equiv
_atom_site_adp_type
_atom_site_occupancy
_atom_site_symmetry_multiplicity
_atom_site_calc_flag
_atom_site_refinement_flags
C1 C 0.76889(18) 0.15845(19) 0.32580(12) 0.0153(3) Uani 1 1 d .
C2 C 0.94392(19) 0.2985(2) 0.28806(14) 0.0202(3) Uani 1 1 d .
H2A H 0.9989 0.4288 0.3503 0.024 Uiso 1 1 calc R
H2B H 1.0429 0.2607 0.2938 0.024 Uiso 1 1 calc R
C3 C 0.8947(2) 0.3037(2) 0.15162(13) 0.0218(3) Uani 1 1 d .
H3A H 1.0099 0.4022 0.1346 0.026 Uiso 1 1 calc R
H3B H 0.8544 0.1780 0.0880 0.026 Uiso 1 1 calc R
C4 C 0.7329(2) 0.3498(2) 0.13627(14) 0.0227(3) Uani 1 1 d .
H4A H 0.7812 0.4842 0.1890 0.027 Uiso 1 1 calc R
H4B H 0.6924 0.3368 0.0450 0.027 Uiso 1 1 calc R
C5 C 0.5626(2) 0.2184(2) 0.17724(12) 0.0174(3) Uani 1 1 d .
C6 C 0.60362(18) 0.20547(19) 0.31268(12) 0.0155(3) Uani 1 1 d .
C7 C 0.6622(2) 0.4020(2) 0.41009(13) 0.0226(3) Uani 1 1 d .
H7A H 0.5593 0.4312 0.3955 0.034 Uiso 1 1 calc R
H7B H 0.7802 0.5016 0.3984 0.034 Uiso 1 1 calc R
H7C H 0.6841 0.3977 0.4980 0.034 Uiso 1 1 calc R
C8 C 0.42385(19) 0.0544(2) 0.33907(13) 0.0183(3) Uani 1 1 d .
H8A H 0.4500 0.0695 0.4320 0.022 Uiso 1 1 calc R
H8B H 0.3182 0.0803 0.3201 0.022 Uiso 1 1 calc R
C9 C 0.35581(19) -0.1532(2) 0.26213(13) 0.0189(3) Uani 1 1 d .
H9A H 0.2499 -0.2408 0.2929 0.023 Uiso 1 1 calc R
H9B H 0.3068 -0.1774 0.1699 0.023 Uiso 1 1 calc R
C10 C 0.52083(18) -0.19153(19) 0.27813(12) 0.0162(3) Uani 1 1 d .
H10 H 0.5616 -0.1775 0.3705 0.019 Uiso 1 1 calc R
C11 C 0.69211(17) -0.05241(19) 0.23889(12) 0.0145(3) Uani 1 1 d .
H11 H 0.6494 -0.0637 0.1474 0.017 Uiso 1 1 calc R
C12 C 0.85020(18) -0.1040(2) 0.24815(13) 0.0181(3) Uani 1 1 d .
C13 C 0.9157(2) -0.1485(2) 0.12857(14) 0.0250(3) Uani 1 1 d .
H13A H 0.9937 -0.0296 0.1102 0.038 Uiso 1 1 calc R
H13B H 0.8037 -0.2364 0.0560 0.038 Uiso 1 1 calc R
H13C H 0.9924 -0.2085 0.1413 0.038 Uiso 1 1 calc R
O1 O 0.81980(15) 0.17806(16) 0.45883(9) 0.0202(2) Uani 1 1 d .
O2 O 0.40057(15) 0.13106(17) 0.10811(10) 0.0257(3) Uani 1 1 d .
O3 O 0.91874(16) -0.10714(18) 0.35026(10) 0.0290(3) Uani 1 1 d .
Cl1 Cl 0.44015(5) -0.43544(5) 0.17932(3) 0.02307(14) Uani 1 1 d .
H1 H 0.878(3) 0.121(3) 0.465(2) 0.037(6) Uiso 1 1 d .

loop_
_atom_site_aniso_label
_atom_site_aniso_U_11
_atom_site_aniso_U_22
_atom_site_aniso_U_33
_atom_site_aniso_U_23
_atom_site_aniso_U_13
_atom_site_aniso_U_12
C1 0.0150(6) 0.0197(7) 0.0107(5) 0.0027(5) 0.0005(4) 0.0099(5)
C2 0.0144(6) 0.0211(7) 0.0211(6) 0.0047(5) 0.0015(5) 0.0072(5)
C3 0.0194(6) 0.0236(7) 0.0212(7) 0.0082(5) 0.0077(5) 0.0088(6)
C4 0.0261(7) 0.0261(7) 0.0188(6) 0.0107(6) 0.0056(5) 0.0137(6)
C5 0.0213(6) 0.0199(7) 0.0142(6) 0.0034(5) 0.0025(5) 0.0143(6)
C6 0.0165(6) 0.0192(7) 0.0120(6) 0.0027(5) 0.0022(4) 0.0113(5)
C7 0.0279(7) 0.0227(7) 0.0170(6) 0.0004(5) 0.0024(5) 0.0160(6)
C8 0.0180(6) 0.0241(7) 0.0173(6) 0.0055(5) 0.0071(5) 0.0141(6)
C9 0.0147(6) 0.0218(7) 0.0218(6) 0.0060(5) 0.0063(5) 0.0105(5)
C10 0.0166(6) 0.0168(6) 0.0154(6) 0.0039(5) 0.0037(5) 0.0091(5)
C11 0.0131(6) 0.0193(6) 0.0125(6) 0.0039(5) 0.0022(4) 0.0100(5)
C12 0.0145(6) 0.0195(7) 0.0199(6) 0.0042(5) 0.0025(5) 0.0097(5)
C13 0.0228(7) 0.0343(8) 0.0255(7) 0.0081(6) 0.0092(6) 0.0205(7)
O1 0.0245(5) 0.0270(6) 0.0113(4) 0.0038(4) -0.0001(4) 0.0165(5)
O2 0.0226(5) 0.0311(6) 0.0202(5) 0.0068(4) -0.0027(4) 0.0133(5)
O3 0.0289(6) 0.0440(7) 0.0236(5) 0.0108(5) 0.0019(4) 0.0266(5)
Cl1 0.0219(2) 0.0185(2) 0.0274(2) 0.00425(15) 0.00325(14) 0.01118(16)

loop_
_atom_type_symbol
_atom_type_description
_atom_type_scat_dispersion_real
_atom_type_scat_dispersion_imag
_atom_type_scat_source
C C 0.0033 0.0016 'International Tables Vol C Tables 4.2.6.8 and 6.1.1.4'
H H 0.0000 0.0000 'International Tables Vol C Tables 4.2.6.8 and 6.1.1.4'
O O 0.0106 0.0060 'International Tables Vol C Tables 4.2.6.8 and 6.1.1.4'
Cl Cl 0.1484 0.1585 'International Tables Vol C Tables 4.2.6.8 and 6.1.1.4'

loop_
_geom_angle_atom_site_label_1
_geom_angle_atom_site_label_2
_geom_angle_atom_site_label_3
_geom_angle
O1 C1 C2 109.84(10)
O1 C1 C6 105.64(10)
C2 C1 C6 111.39(11)
O1 C1 C11 110.47(10)
C2 C1 C11 110.37(10)
C6 C1 C11 109.03(10)
C3 C2 C1 112.88(11)
C3 C2 H2A 109.0
C1 C2 H2A 109.0
C3 C2 H2B 109.0
C1 C2 H2B 109.0
H2A C2 H2B 107.8
C4 C3 C2 110.62(11)
C4 C3 H3A 109.5
C2 C3 H3A 109.5
C4 C3 H3B 109.5
C2 C3 H3B 109.5
H3A C3 H3B 108.1
C5 C4 C3 111.56(12)
C5 C4 H4A 109.3
C3 C4 H4A 109.3
C5 C4 H4B 109.3
C3 C4 H4B 109.3
H4A C4 H4B 108.0
O2 C5 C4 121.85(12)
O2 C5 C6 121.86(13)
C4 C5 C6 116.27(11)
C8 C6 C5 111.64(11)
C8 C6 C7 107.23(11)
C5 C6 C7 107.00(11)
C8 C6 C1 110.81(11)
C5 C6 C1 108.67(10)
C7 C6 C1 111.45(10)
C6 C7 H7A 109.5
C6 C7 H7B 109.5
H7A C7 H7B 109.5
C6 C7 H7C 109.5
H7A C7 H7C 109.5
H7B C7 H7C 109.5
C9 C8 C6 115.25(10)
C9 C8 H8A 108.5
C6 C8 H8A 108.5
C9 C8 H8B 108.5
C6 C8 H8B 108.5
H8A C8 H8B 107.5
C10 C9 C8 109.78(11)
C10 C9 H9A 109.7
C8 C9 H9A 109.7
C10 C9 H9B 109.7
C8 C9 H9B 109.7
H9A C9 H9B 108.2
C9 C10 C11 111.66(11)
C9 C10 Cl1 109.06(9)
C11 C10 Cl1 109.29(9)
C9 C10 H10 108.9
C11 C10 H10 108.9
Cl1 C10 H10 108.9
C10 C11 C12 109.98(11)
C10 C11 C1 110.32(10)
C12 C11 C1 110.74(10)
C10 C11 H11 108.6
C12 C11 H11 108.6
C1 C11 H11 108.6
O3 C12 C13 122.25(13)
O3 C12 C11 119.99(12)
C13 C12 C11 117.76(11)
C12 C13 H13A 109.5
C12 C13 H13B 109.5
H13A C13 H13B 109.5
C12 C13 H13C 109.5
H13A C13 H13C 109.5
H13B C13 H13C 109.5
C1 O1 H1 108.4(15)

loop_
_geom_bond_atom_site_label_1
_geom_bond_atom_site_label_2
_geom_bond_distance
C1 O1 1.4315(15)
C1 C2 1.5373(18)
C1 C6 1.5633(17)
C1 C11 1.5651(18)
C2 C3 1.5330(19)
C2 H2A 0.9900
C2 H2B 0.9900
C3 C4 1.532(2)
C3 H3A 0.9900
C3 H3B 0.9900
C4 C5 1.5063(19)
C4 H4A 0.9900
C4 H4B 0.9900
C5 O2 1.2188(17)
C5 C6 1.5368(18)
C6 C8 1.5335(18)
C6 C7 1.5469(18)
C7 H7A 0.9800
C7 H7B 0.9800
C7 H7C 0.9800
C8 C9 1.5273(19)
C8 H8A 0.9900
C8 H8B 0.9900
C9 C10 1.5158(18)
C9 H9A 0.9900
C9 H9B 0.9900
C10 C11 1.5253(18)
C10 Cl1 1.8179(14)
C10 H10 1.0000
C11 C12 1.5304(17)
C11 H11 1.0000
C12 O3 1.2159(17)
C12 C13 1.4986(19)
C13 H13A 0.9800
C13 H13B 0.9800
C13 H13C 0.9800
O1 H1 0.82(2)

loop_
_geom_hbond_atom_site_label_D
_geom_hbond_atom_site_label_H
_geom_hbond_atom_site_label_A
_geom_hbond_distance_DH
_geom_hbond_distance_HA
_geom_hbond_distance_DA
_geom_hbond_angle_DHA
_geom_hbond_site_symmetry_A
O1 H1 O3 0.82(2) 2.20(2) 2.8820(16) 141(2) .
O1 H1 O3 0.82(2) 2.54(2) 3.1825(14) 135.7(19) 2_756

loop_
_geom_torsion_atom_site_label_1
_geom_torsion_atom_site_label_2
_geom_torsion_atom_site_label_3
_geom_torsion_atom_site_label_4
_geom_torsion
O1 C1 C2 C3 -172.91(11)
C6 C1 C2 C3 -56.22(15)
C11 C1 C2 C3 65.05(14)
C1 C2 C3 C4 55.29(16)
C2 C3 C4 C5 -52.08(16)
C3 C4 C5 O2 -128.62(14)
C3 C4 C5 C6 53.18(16)
O2 C5 C6 C8 7.04(18)
C4 C5 C6 C8 -174.77(11)
O2 C5 C6 C7 -110.00(15)
C4 C5 C6 C7 68.20(14)
O2 C5 C6 C1 129.55(13)
C4 C5 C6 C1 -52.26(15)
O1 C1 C6 C8 -65.77(13)
C2 C1 C6 C8 175.01(10)
C11 C1 C6 C8 52.96(13)
O1 C1 C6 C5 171.22(10)
C2 C1 C6 C5 52.00(14)
C11 C1 C6 C5 -70.05(13)
O1 C1 C6 C7 53.56(14)
C2 C1 C6 C7 -65.66(14)
C11 C1 C6 C7 172.29(11)
C5 C6 C8 C9 69.54(14)
C7 C6 C8 C9 -173.57(11)
C1 C6 C8 C9 -51.73(14)
C6 C8 C9 C10 52.32(15)
C8 C9 C10 C11 -56.21(14)
C8 C9 C10 Cl1 -177.09(9)
C9 C10 C11 C12 -176.36(10)
Cl1 C10 C11 C12 -55.61(12)
C9 C10 C11 C1 61.20(13)
Cl1 C10 C11 C1 -178.06(8)
O1 C1 C11 C10 57.25(13)
C2 C1 C11 C10 178.92(10)
C6 C1 C11 C10 -58.42(13)
O1 C1 C11 C12 -64.74(13)
C2 C1 C11 C12 56.93(13)
C6 C1 C11 C12 179.59(10)
C10 C11 C12 O3 -58.48(16)
C1 C11 C12 O3 63.71(17)
C10 C11 C12 C13 121.78(13)
C1 C11 C12 C13 -116.02(13)
